data_7222699
loop_
_publ_author_name
'Wickleder, C.'

_publ_section_title
;
 A new mixed valent europium chloride: Na5 Eu7 Cl22
;
_journal_name_full
;
Zeitschrift fuer Naturforschung, Teil B. Anorganische Chemie, Organische 
Chemie (42,1987-)
;
_journal_page_first 901
_journal_page_last 907
_journal_volume 57
_journal_year 2002
_chemical_formula_sum 'Cl22 Eu7 Na5'
_chemical_name_systematic 'Na5 Eu7 Cl22'
_space_group_IT_number 59
_symmetry_space_group_name_Hall '-P 2ab 2a'
_symmetry_space_group_name_H-M 'P m m n :2'
_cell_angle_alpha 90
_cell_angle_beta 90
_cell_angle_gamma 90
_cell_formula_units_Z 2
_cell_length_a 25.259
_cell_length_b 8.4691
_cell_length_c 7.8172
_cell_volume 1672.263
_citation_journal_id_ASTM ZNBSEN
_cod_data_source_file Wickleder_ZNBSEN_2002_783.cif
_cod_data_source_block Cl22Eu7Na5
_cod_database_code 7222699

loop_
_symmetry_equiv_pos_as_xyz
x,y,z
-x+1/2,-y+1/2,z
x+1/2,-y,-z
-x,y+1/2,-z
-x,-y,-z
x-1/2,y-1/2,-z
-x-1/2,y,z
x,-y-1/2,z

loop_
_atom_site_label
_atom_site_type_symbol
_atom_site_fract_x
_atom_site_fract_y
_atom_site_fract_z
_atom_site_occupancy
_atom_site_U_iso_or_equiv
Cl6 Cl-1 -0.37293 0.25 0.2689 1 0.0
Cl8 Cl-1 -0.50028 0.25 0.4411 1 0.0
Na2 Na+1 -0.58012 0.0029 -0.5094 1 0.0
Eu2 Eu+2 -0.75 0.25 -0.51062 1 0.0
Eu1 Eu+3 -0.49186 0.25 0.08751 1 0.0
Cl1 Cl-1 -0.75 -0.0367 -0.2729 1 0.0
Cl7 Cl-1 -0.75 -0.25 -0.9123 1 0.0
Cl10 Cl-1 -0.41124 0.25 -0.1429 1 0.0
Cl3 Cl-1 -0.68028 -0.0176 -0.6415 1 0.0
Eu4 Eu+2 -0.662591 0.00187 -0.02354 0.769 0.0
Na1 Na+1 -0.662591 0.00187 -0.02354 0.231 0.0
Eu3 Eu+3 -0.75 -0.25 -0.5414 1 0.0
Cl4 Cl-1 -0.5374 0.0492 -0.1638 1 0.0
Cl2 Cl-1 -0.59914 0.25 0.1596 1 0.0
Cl5 Cl-1 -0.65104 0.25 -0.2949 1 0.0
Cl9 Cl-1 -0.75 0.25 -0.9257 1 0.0
